data_7040433
loop_
_publ_author_name
'Borup, Mette Andersen'
'Blichfeld, Anders Bank'
'Madsen, Solveig R\/ogild'
'Iversen, Bo Brummerstedt'

_publ_section_title
;
 High-pressure single crystal X-ray diffraction study of thermoelectric
 ZnSb and \b-Zn4Sb3.
;
_journal_issue 38
_journal_name_full 'Dalton transactions (Cambridge, England : 2003)'
_journal_page_first 15097
_journal_page_last 15103
_journal_paper_doi 10.1039/c6dt02323a
_journal_volume 45
_journal_year 2016
_chemical_formula_moiety 'Sb30 Zn38.45'
_chemical_formula_sum 'Sb30 Zn38.45'
_chemical_formula_weight 6165.98
_chemical_name_systematic 'Zinc antimonide'
_space_group_crystal_system trigonal
_space_group_IT_number 167
_space_group_name_Hall '-R 3 2"c'
_space_group_name_H-M_alt 'R -3 c'
_symmetry_space_group_name_Hall '-R 3 2"c'
_symmetry_space_group_name_H-M 'R -3 c :H'
_audit_creation_date 2016-05-16
_audit_creation_method
;
Olex2 1.2
(compiled 2016.02.19 svn.r3266 for OlexSys, GUI svn.r5155)
;
_audit_update_record
;
2016-07-11 deposited with the CCDC.
2016-08-22 downloaded from the CCDC.
;
_cell_angle_alpha 90
_cell_angle_beta 90
_cell_angle_gamma 120
_cell_formula_units_Z 1
_cell_length_a 11.8767(19)
_cell_length_b 11.8767(19)
_cell_length_c 12.155(2)
_cell_measurement_pressure 5180000(80000)
_cell_measurement_reflns_used 807
_cell_measurement_temperature 296(2)
_cell_measurement_theta_max 17.66
_cell_measurement_theta_min 4.69
_cell_volume 1484.8(4)
_computing_molecular_graphics 'Olex2 (Dolomanov et al., 2009)'
_computing_publication_material 'Olex2 (Dolomanov et al., 2009)'
_computing_structure_refinement 'ShelXL (Sheldrick, 2015)'
_diffrn_ambient_temperature 296.15
_diffrn_measured_fraction_theta_full 0.971
_diffrn_measured_fraction_theta_max 0.971
_diffrn_measurement_device_type 'Bruker APEX-II CCD'
_diffrn_measurement_method '\f and \w scans'
_diffrn_radiation_type AgK\a
_diffrn_radiation_wavelength 0.56086
_diffrn_reflns_av_R_equivalents 0.1050
_diffrn_reflns_av_unetI/netI 0.0549
_diffrn_reflns_Laue_measured_fraction_full 0.971
_diffrn_reflns_Laue_measured_fraction_max 0.971
_diffrn_reflns_limit_h_max 13
_diffrn_reflns_limit_h_min -13
_diffrn_reflns_limit_k_max 11
_diffrn_reflns_limit_k_min -12
_diffrn_reflns_limit_l_max 13
_diffrn_reflns_limit_l_min -13
_diffrn_reflns_number 2981
_diffrn_reflns_point_group_measured_fraction_full 0.971
_diffrn_reflns_point_group_measured_fraction_max 0.971
_diffrn_reflns_theta_full 18.327
_diffrn_reflns_theta_max 18.327
_diffrn_reflns_theta_min 2.707
_diffrn_standards_number 0
_exptl_absorpt_coefficient_mu 15.022
_exptl_absorpt_correction_T_max 0.7442
_exptl_absorpt_correction_T_min 0.5631
_exptl_absorpt_correction_type multi-scan
_exptl_absorpt_process_details
'SADABS-2012/1 (Bruker,2012) was used for absorption correction. wR2(int) was 0.1185 before and 0.0776 after correction. The Ratio of minimum to maximum transmission is 0.7567. The \l/2 correction factor is 0.0015.'
_exptl_crystal_colour 'metallic grayish gray'
_exptl_crystal_colour_lustre metallic
_exptl_crystal_colour_modifier grayish
_exptl_crystal_colour_primary gray
_exptl_crystal_density_diffrn 6.896
_exptl_crystal_description irregular
_exptl_crystal_F_000 2684
_exptl_crystal_size_max 0.06
_exptl_crystal_size_mid 0.03
_exptl_crystal_size_min 0.015
_refine_diff_density_max 4.139
_refine_diff_density_min -2.053
_refine_diff_density_rms 0.739
_refine_ls_extinction_method none
_refine_ls_goodness_of_fit_ref 1.176
_refine_ls_hydrogen_treatment undef
_refine_ls_matrix_type full
_refine_ls_number_parameters 32
_refine_ls_number_reflns 238
_refine_ls_number_restraints 1
_refine_ls_restrained_S_all 1.174
_refine_ls_R_factor_all 0.0894
_refine_ls_R_factor_gt 0.0711
_refine_ls_shift/su_max 0.001
_refine_ls_shift/su_mean 0.000
_refine_ls_structure_factor_coef Fsqd
_refine_ls_weighting_details 'w=1/[\s^2^(Fo^2^)+(0.0874P)^2^+611.0053P] where P=(Fo^2^+2Fc^2^)/3'
_refine_ls_weighting_scheme calc
_refine_ls_wR_factor_gt 0.1761
_refine_ls_wR_factor_ref 0.1852
_reflns_Friedel_coverage 0.000
_reflns_number_gt 189
_reflns_number_total 238
_reflns_threshold_expression 'I > 2\s(I)'
_cod_data_source_file c6dt02323a2.cif
_cod_data_source_block Zn4Sb3_SiO_P11
_cod_depositor_comments
;Adding full bibliography for 7040405--7040434.cif.

 Adding full bibliography for 7040405--7040434.cif.
;
_cod_original_cell_volume 1484.8(6)
_cod_database_code 7040433
_shelx_space_group_comment
;
The symmetry employed for this shelxl refinement is uniquely defined
by the following loop, which should always be used as a source of
symmetry information in preference to the above space-group names.
They are only intended as comments.
;
_olex2_refinement_description
;
1. Uiso/Uaniso restraints and constraints
Uiso(Zn2) = Uiso(Zn3) = Uiso(Zn4)
2. Others
 1*[Sof(Zn1)]+1*[Sof(Zn2)]+1*[Sof(Zn3)]+1*[Sof(Zn4)]=1.068 with esd of 0.002
;

loop_
_space_group_symop_operation_xyz
'x, y, z'
'-y, x-y, z'
'-x+y, -x, z'
'y, x, -z+1/2'
'x-y, -y, -z+1/2'
'-x, -x+y, -z+1/2'
'x+2/3, y+1/3, z+1/3'
'-y+2/3, x-y+1/3, z+1/3'
'-x+y+2/3, -x+1/3, z+1/3'
'y+2/3, x+1/3, -z+5/6'
'x-y+2/3, -y+1/3, -z+5/6'
'-x+2/3, -x+y+1/3, -z+5/6'
'x+1/3, y+2/3, z+2/3'
'-y+1/3, x-y+2/3, z+2/3'
'-x+y+1/3, -x+2/3, z+2/3'
'y+1/3, x+2/3, -z+7/6'
'x-y+1/3, -y+2/3, -z+7/6'
'-x+1/3, -x+y+2/3, -z+7/6'
'-x, -y, -z'
'y, -x+y, -z'
'x-y, x, -z'
'-y, -x, z-1/2'
'-x+y, y, z-1/2'
'x, x-y, z-1/2'
'-x+2/3, -y+1/3, -z+1/3'
'y+2/3, -x+y+1/3, -z+1/3'
'x-y+2/3, x+1/3, -z+1/3'
'-y+2/3, -x+1/3, z-1/6'
'-x+y+2/3, y+1/3, z-1/6'
'x+2/3, x-y+1/3, z-1/6'
'-x+1/3, -y+2/3, -z+2/3'
'y+1/3, -x+y+2/3, -z+2/3'
'x-y+1/3, x+2/3, -z+2/3'
'-y+1/3, -x+2/3, z+1/6'
'-x+y+1/3, y+2/3, z+1/6'
'x+1/3, x-y+2/3, z+1/6'

loop_
_atom_site_label
_atom_site_type_symbol
_atom_site_fract_x
_atom_site_fract_y
_atom_site_fract_z
_atom_site_U_iso_or_equiv
_atom_site_adp_type
_atom_site_occupancy
_atom_site_site_symmetry_order
_atom_site_calc_flag
_atom_site_refinement_flags_posn
_atom_site_refinement_flags_adp
_atom_site_refinement_flags_occupancy
_atom_site_disorder_assembly
_atom_site_disorder_group
Sb1 Sb 0.6409(3) 0.0000 0.2500 0.0211(12) Uani 1 2 d S T P . .
Sb2 Sb 0.6667 0.3333 0.1976(3) 0.0178(13) Uani 1 3 d S T P . .
Zn1 Zn 0.8331(5) 0.2550(5) 0.2359(4) 0.0247(19) Uani 0.869(18) 1 d . . . A 1
Zn2 Zn 0.844(16) 0.274(15) 0.311(13) 0.025(10) Uiso 0.029(11) 1 d . . . A 2
Zn3 Zn 0.904(5) 0.397(5) 0.238(4) 0.025(10) Uiso 0.083(10) 1 d . . . A 2
Zn4 Zn 0.775(5) 0.191(5) 0.087(3) 0.025(10) Uiso 0.087(10) 1 d . . . A 2

loop_
_atom_site_aniso_label
_atom_site_aniso_U_11
_atom_site_aniso_U_22
_atom_site_aniso_U_33
_atom_site_aniso_U_23
_atom_site_aniso_U_13
_atom_site_aniso_U_12
Sb1 0.0201(18) 0.013(2) 0.0280(18) -0.0013(13) -0.0006(7) 0.0063(10)
Sb2 0.0133(17) 0.0133(17) 0.027(2) 0.000 0.000 0.0066(8)
Zn1 0.020(3) 0.021(3) 0.039(4) -0.006(2) -0.002(2) 0.014(2)

loop_
_atom_type_symbol
_atom_type_description
_atom_type_scat_dispersion_real
_atom_type_scat_dispersion_imag
_atom_type_scat_source
Sb Sb -1.0547 1.0104 'International Tables Vol C Tables 4.2.6.8 and 6.1.1.4'
Zn Zn 0.3242 0.9375 'International Tables Vol C Tables 4.2.6.8 and 6.1.1.4'

loop_
_geom_angle_atom_site_label_1
_geom_angle_atom_site_label_2
_geom_angle_atom_site_label_3
_geom_angle
_geom_angle_site_symmetry_1
_geom_angle_site_symmetry_3
Zn1 Sb1 Zn1 128.4(3) 32 30_445
Zn2 Sb1 Zn2 118(9) 32 30_445
Zn2 Sb1 Zn3 161(5) 32 25_655
Zn2 Sb1 Zn3 72(5) 32 4_545
Zn2 Sb1 Zn3 76(5) 30_445 25_655
Zn2 Sb1 Zn3 161(5) 30_445 35_645
Zn2 Sb1 Zn3 50(5) 30_445 4_545
Zn2 Sb1 Zn3 50(5) 32 3_665
Zn2 Sb1 Zn3 72(5) 30_445 3_665
Zn2 Sb1 Zn3 76(5) 32 35_645
Zn2 Sb1 Zn4 94(5) 32 18_654
Zn2 Sb1 Zn4 98(5) 32 25_655
Zn2 Sb1 Zn4 135(5) 30_445 25_655
Zn2 Sb1 Zn4 50(5) 30_445 18_654
Zn2 Sb1 Zn4 94(5) 30_445 8_545
Zn2 Sb1 Zn4 135(5) 32 35_645
Zn2 Sb1 Zn4 98(5) 30_445 35_645
Zn2 Sb1 Zn4 50(5) 32 8_545
Zn3 Sb1 Zn3 95(2) 25_655 35_645
Zn3 Sb1 Zn3 124.6(13) 3_665 35_645
Zn3 Sb1 Zn3 132.4(8) 4_545 35_645
Zn3 Sb1 Zn3 124.6(14) 4_545 25_655
Zn3 Sb1 Zn3 46(2) 4_545 3_665
Zn3 Sb1 Zn3 132.4(8) 3_665 25_655
Zn3 Sb1 Zn4 47.5(15) 4_545 8_545
Zn3 Sb1 Zn4 168.3(16) 4_545 25_655
Zn3 Sb1 Zn4 70.2(15) 4_545 18_654
Zn3 Sb1 Zn4 70.2(15) 3_665 8_545
Zn3 Sb1 Zn4 122.4(17) 3_665 25_655
Zn3 Sb1 Zn4 168.3(16) 3_665 35_645
Zn3 Sb1 Zn4 47.5(15) 3_665 18_654
Zn3 Sb1 Zn4 122.4(17) 4_545 35_645
Zn4 Sb1 Zn3 146.5(15) 8_545 25_655
Zn4 Sb1 Zn3 64.4(14) 35_645 35_645
Zn4 Sb1 Zn3 84.9(15) 8_545 35_645
Zn4 Sb1 Zn3 64.4(14) 25_655 25_655
Zn4 Sb1 Zn3 146.5(15) 18_654 35_645
Zn4 Sb1 Zn3 46.9(14) 35_645 25_655
Zn4 Sb1 Zn3 46.9(15) 25_655 35_645
Zn4 Sb1 Zn3 84.9(15) 18_654 25_655
Zn4 Sb1 Zn4 69(2) 25_655 35_645
Zn4 Sb1 Zn4 105.3(14) 35_645 8_545
Zn4 Sb1 Zn4 130.2(9) 35_645 18_654
Zn4 Sb1 Zn4 113(2) 18_654 8_545
Zn4 Sb1 Zn4 105.3(14) 25_655 18_654
Zn4 Sb1 Zn4 130.2(9) 25_655 8_545
Sb2 Sb2 Zn2 119(3) 16_544 .
Sb2 Sb2 Zn2 119(3) 16_544 2_655
Sb2 Sb2 Zn2 119(3) 16_544 3_665
Sb2 Sb2 Zn4 62.5(9) 16_544 2_655
Sb2 Sb2 Zn4 62.5(9) 16_544 .
Zn1 Sb2 Sb2 100.25(13) . 16_544
Zn1 Sb2 Sb2 100.25(13) 2_655 16_544
Zn1 Sb2 Sb2 100.25(13) 3_665 16_544
Zn1 Sb2 Zn1 116.91(7) . 3_665
Zn1 Sb2 Zn1 116.91(8) . 2_655
Zn1 Sb2 Zn1 116.91(7) 3_665 2_655
Zn2 Sb2 Zn2 99(4) . 2_655
Zn2 Sb2 Zn2 99(4) . 3_665
Zn2 Sb2 Zn2 99(4) 3_665 2_655
Zn2 Sb2 Zn4 111(3) . 2_655
Zn2 Sb2 Zn4 145(3) 2_655 .
Zn2 Sb2 Zn4 59(3) 2_655 2_655
Zn2 Sb2 Zn4 145(3) 3_665 2_655
Zn2 Sb2 Zn4 59(3) . .
Zn2 Sb2 Zn4 111(3) 3_665 .
Zn3 Sb2 Sb2 101.0(10) 3_665 16_544
Zn3 Sb2 Sb2 101.0(10) 2_655 16_544
Zn3 Sb2 Sb2 101.0(10) . 16_544
Zn3 Sb2 Zn2 32(3) 2_655 2_655
Zn3 Sb2 Zn2 130(3) . 3_665
Zn3 Sb2 Zn2 86(3) . 2_655
Zn3 Sb2 Zn2 32(3) . .
Zn3 Sb2 Zn2 86(3) 2_655 3_665
Zn3 Sb2 Zn2 86(3) 3_665 .
Zn3 Sb2 Zn2 130(3) 3_665 2_655
Zn3 Sb2 Zn2 130(3) 2_655 .
Zn3 Sb2 Zn2 32(3) 3_665 3_665
Zn3 Sb2 Zn3 116.5(7) 3_665 2_655
Zn3 Sb2 Zn3 116.5(6) . 2_655
Zn3 Sb2 Zn3 116.5(6) . 3_665
Zn3 Sb2 Zn4 160.6(14) 3_665 2_655
Zn3 Sb2 Zn4 78.5(14) . 2_655
Zn3 Sb2 Zn4 61.3(15) . .
Zn3 Sb2 Zn4 61.3(15) 2_655 2_655
Zn3 Sb2 Zn4 78.5(14) 3_665 .
Zn3 Sb2 Zn4 160.6(14) 2_655 .
Zn4 Sb2 Zn4 100.3(11) . 2_655
Sb1 Zn1 Sb1 106.80(17) 33_545 .
Sb1 Zn1 Sb1 120.95(17) 25_655 .
Sb1 Zn1 Sb1 99.22(17) 33_545 25_655
Sb1 Zn1 Zn1 117.1(3) 33_545 25_655
Sb2 Zn1 Sb1 124.55(18) . 33_545
Sb2 Zn1 Sb1 92.54(17) . .
Sb2 Zn1 Sb1 114.4(2) . 25_655
Sb2 Zn1 Zn1 117.6(3) . 25_655
Zn1 Zn1 Sb1 60.77(18) 25_655 25_655
Zn1 Zn1 Sb1 60.18(19) 25_655 .
Sb1 Zn2 Sb1 122(6) 33_545 .
Sb1 Zn2 Sb2 153(8) 33_545 .
Sb1 Zn2 Sb2 97(4) . 31_655
Sb1 Zn2 Sb2 96(6) 33_545 31_655
Sb1 Zn2 Zn2 118(10) 33_545 32
Sb1 Zn2 Zn2 83(9) 33_545 33_545
Sb1 Zn2 Zn3 65(5) 33_545 6_765
Sb1 Zn2 Zn3 82(6) 33_545 32
Sb1 Zn2 Zn3 65(4) 33_545 35_645
Sb1 Zn2 Zn4 85(6) 33_545 25_655
Sb1 Zn2 Zn4 141(8) 33_545 .
Sb2 Zn2 Sb1 82(4) . .
Sb2 Zn2 Sb2 66(3) . 31_655
Sb2 Zn2 Zn3 104(5) . 6_765
Zn2 Zn2 Sb1 39(5) 32 .
Zn2 Zn2 Sb1 149(5) 33_545 .
Zn2 Zn2 Sb2 71(3) 33_545 .
Zn2 Zn2 Sb2 59(4) 33_545 31_655
Zn2 Zn2 Sb2 59(4) 32 31_655
Zn2 Zn2 Sb2 71(3) 32 .
Zn2 Zn2 Zn2 116(5) 33_545 32
Zn2 Zn2 Zn3 141(10) 33_545 35_645
Zn2 Zn2 Zn3 67(6) 32 35_645
Zn2 Zn2 Zn3 173(5) 32 6_765
Zn2 Zn2 Zn3 58(5) 33_545 6_765
Zn2 Zn2 Zn4 85(7) 32 .
Zn2 Zn2 Zn4 116(8) 33_545 .
Zn3 Zn2 Sb1 128(9) . .
Zn3 Zn2 Sb1 104(9) . 33_545
Zn3 Zn2 Sb1 56(3) 35_645 .
Zn3 Zn2 Sb1 146(6) 6_765 .
Zn3 Zn2 Sb1 62(4) 32 .
Zn3 Zn2 Sb2 135(6) 35_645 .
Zn3 Zn2 Sb2 102(5) 35_645 31_655
Zn3 Zn2 Sb2 63(6) . .
Zn3 Zn2 Sb2 101(7) . 31_655
Zn3 Zn2 Sb2 115(5) 6_765 31_655
Zn3 Zn2 Sb2 101(6) 32 .
Zn3 Zn2 Sb2 54(4) 32 31_655
Zn3 Zn2 Zn2 134(8) . 32
Zn3 Zn2 Zn2 49(5) . 33_545
Zn3 Zn2 Zn2 109(9) 32 33_545
Zn3 Zn2 Zn2 37(6) 32 32
Zn3 Zn2 Zn3 48(4) 32 35_645
Zn3 Zn2 Zn3 120(6) 35_645 6_765
Zn3 Zn2 Zn3 145(8) 32 6_765
Zn3 Zn2 Zn3 155(10) . 32
Zn3 Zn2 Zn3 41(5) . 6_765
Zn3 Zn2 Zn3 156(9) . 35_645
Zn3 Zn2 Zn4 102(5) 35_645 .
Zn3 Zn2 Zn4 109(9) . 25_655
Zn3 Zn2 Zn4 96(7) 32 25_655
Zn3 Zn2 Zn4 118(7) 32 .
Zn3 Zn2 Zn4 72(6) . .
Zn4 Zn2 Sb1 57(3) . .
Zn4 Zn2 Sb1 58(4) 25_655 .
Zn4 Zn2 Sb2 123(5) . 31_655
Zn4 Zn2 Sb2 121(7) 25_655 .
Zn4 Zn2 Sb2 149(7) 25_655 31_655
Zn4 Zn2 Sb2 61(3) . .
Zn4 Zn2 Zn2 151(8) 25_655 33_545
Zn4 Zn2 Zn2 94(8) 25_655 32
Zn4 Zn2 Zn3 51(4) 25_655 35_645
Zn4 Zn2 Zn3 96(5) . 6_765
Zn4 Zn2 Zn3 93(6) 25_655 6_765
Zn4 Zn2 Zn4 61(4) 25_655 .
Sb1 Zn3 Sb1 111.2(18) 2_655 25_655
Sb1 Zn3 Sb1 97.8(18) 25_655 33_545
Sb1 Zn3 Sb1 110.3(17) 2_655 33_545
Sb1 Zn3 Sb2 98.4(19) 2_655 .
Sb1 Zn3 Zn2 74(4) 33_545 6_765
Sb1 Zn3 Zn2 43(4) 2_655 29_655
Sb1 Zn3 Zn2 91(3) 2_655 6_765
Sb1 Zn3 Zn2 40(3) 25_655 6_765
Sb1 Zn3 Zn4 60.0(14) 25_655 25_655
Sb1 Zn3 Zn4 159(2) 2_655 25_655
Sb1 Zn3 Zn4 56.1(13) 33_545 25_655
Sb1 Zn3 Zn4 109(2) 33_545 .
Sb1 Zn3 Zn4 55.8(13) 25_655 .
Sb1 Zn3 Zn4 140(2) 2_655 .
Sb2 Zn3 Sb1 116.6(17) . 25_655
Sb2 Zn3 Sb1 122.8(18) . 33_545
Sb2 Zn3 Zn2 120(4) . 29_655
Sb2 Zn3 Zn2 156(4) . 6_765
Sb2 Zn3 Zn4 65.4(14) . .
Sb2 Zn3 Zn4 102.7(19) . 25_655
Zn2 Zn3 Sb1 101(7) . 25_655
Zn2 Zn3 Sb1 141(7) . 2_655
Zn2 Zn3 Sb1 69(4) 29_655 25_655
Zn2 Zn3 Sb1 152(5) 33_545 25_655
Zn2 Zn3 Sb1 42(6) . 33_545
Zn2 Zn3 Sb1 115(4) 29_655 33_545
Zn2 Zn3 Sb1 78(5) 33_545 33_545
Zn2 Zn3 Sb1 48(5) 33_545 2_655
Zn2 Zn3 Sb2 88(5) 33_545 .
Zn2 Zn3 Sb2 85(6) . .
Zn2 Zn3 Zn2 55(6) 29_655 6_765
Zn2 Zn3 Zn2 155(5) . 29_655
Zn2 Zn3 Zn2 94(6) . 33_545
Zn2 Zn3 Zn2 102(9) . 6_765
Zn2 Zn3 Zn2 88(8) 33_545 29_655
Zn2 Zn3 Zn2 115(4) 33_545 6_765
Zn2 Zn3 Zn3 84(5) 33_545 6_765
Zn2 Zn3 Zn3 108(7) . 6_765
Zn2 Zn3 Zn4 131(5) 33_545 25_655
Zn2 Zn3 Zn4 124(4) 29_655 25_655
Zn2 Zn3 Zn4 41(6) . 25_655
Zn2 Zn3 Zn4 112(4) 29_655 .
Zn2 Zn3 Zn4 152(5) 33_545 .
Zn2 Zn3 Zn4 147(7) . 17_554
Zn2 Zn3 Zn4 70(4) 6_765 25_655
Zn2 Zn3 Zn4 112(6) 33_545 17_554
Zn2 Zn3 Zn4 76(7) . .
Zn3 Zn3 Sb1 68(2) 6_765 33_545
Zn3 Zn3 Sb1 66.8(12) 6_765 2_655
Zn3 Zn3 Sb1 69(2) 6_765 25_655
Zn3 Zn3 Sb2 164.9(13) 6_765 .
Zn3 Zn3 Zn2 31(3) 6_765 6_765
Zn3 Zn3 Zn2 47(4) 6_765 29_655
Zn3 Zn3 Zn4 92.2(14) 6_765 25_655
Zn3 Zn3 Zn4 124(3) 6_765 .
Zn3 Zn3 Zn4 94(3) 6_765 17_554
Zn4 Zn3 Sb1 158(3) 17_554 33_545
Zn4 Zn3 Sb1 69.7(19) 17_554 2_655
Zn4 Zn3 Sb1 63.7(17) 17_554 25_655
Zn4 Zn3 Sb2 78(2) 17_554 .
Zn4 Zn3 Zn2 93(4) . 6_765
Zn4 Zn3 Zn2 50(4) 17_554 29_655
Zn4 Zn3 Zn2 85(4) 17_554 6_765
Zn4 Zn3 Zn4 116(3) 17_554 25_655
Zn4 Zn3 Zn4 53.8(18) . 25_655
Zn4 Zn3 Zn4 71(2) 17_554 .
Sb1 Zn4 Sb1 110.4(16) 25_655 15_654
Sb1 Zn4 Sb1 95.7(15) 15_654 .
Sb1 Zn4 Sb1 122.5(16) 25_655 .
Sb1 Zn4 Sb2 109.1(16) 25_655 .
Sb1 Zn4 Sb2 84.5(12) . .
Sb1 Zn4 Sb2 132.4(17) 15_654 .
Sb1 Zn4 Zn2 157(4) 15_654 .
Sb1 Zn4 Zn2 64(3) . .
Sb1 Zn4 Zn2 76(3) 25_655 .
Sb1 Zn4 Zn3 97.0(18) 25_655 25_655
Sb1 Zn4 Zn3 57.6(13) 15_654 25_655
Sb1 Zn4 Zn3 55.5(13) . 25_655
Sb1 Zn4 Zn3 169(2) 15_654 .
Sb1 Zn4 Zn3 59.8(14) 25_655 .
Sb1 Zn4 Zn4 128(2) 15_654 17_554
Sb1 Zn4 Zn4 135(2) . 17_554
Sb1 Zn4 Zn4 55.5(11) 25_655 17_554
Sb1 Zn4 Zn4 66.1(19) 25_655 25_655
Sb2 Zn4 Zn3 140(2) . 25_655
Sb2 Zn4 Zn4 60.8(11) . 17_554
Zn2 Zn4 Sb1 85(4) 25_655 .
Zn2 Zn4 Sb1 45(5) 25_655 15_654
Zn2 Zn4 Sb1 80(5) 25_655 25_655
Zn2 Zn4 Sb2 169(5) 25_655 .
Zn2 Zn4 Sb2 60(3) . .
Zn2 Zn4 Zn2 119(4) 25_655 .
Zn2 Zn4 Zn3 100(3) . 25_655
Zn2 Zn4 Zn3 30(4) 25_655 25_655
Zn2 Zn4 Zn3 132(5) 25_655 .
Zn2 Zn4 Zn3 79(5) 25_655 17_554
Zn2 Zn4 Zn4 75(5) 25_655 25_655
Zn2 Zn4 Zn4 74(3) . 17_554
Zn2 Zn4 Zn4 103(5) 25_655 18_654
Zn2 Zn4 Zn4 130(5) 25_655 17_554
Zn3 Zn4 Sb1 69(2) 17_554 25_655
Zn3 Zn4 Sb1 94.6(15) . .
Zn3 Zn4 Sb1 62.7(17) 17_554 15_654
Zn3 Zn4 Sb1 158(3) 17_554 .
Zn3 Zn4 Sb2 110(2) 17_554 .
Zn3 Zn4 Sb2 53.3(14) . .
Zn3 Zn4 Zn2 31(3) . .
Zn3 Zn4 Zn2 137(4) 17_554 .
Zn3 Zn4 Zn3 107(2) 17_554 .
Zn3 Zn4 Zn3 126.2(18) . 25_655
Zn3 Zn4 Zn3 108(2) 17_554 25_655
Zn3 Zn4 Zn4 66(2) 17_554 17_554
Zn3 Zn4 Zn4 131(3) 17_554 25_655
Zn3 Zn4 Zn4 107(3) 17_554 18_654
Zn3 Zn4 Zn4 43.0(15) . 17_554
Zn4 Zn4 Sb1 69.7(17) 18_654 15_654
Zn4 Zn4 Sb1 56.5(17) 25_655 .
Zn4 Zn4 Sb1 117(3) 25_655 15_654
Zn4 Zn4 Sb1 62.4(17) 18_654 .
Zn4 Zn4 Sb1 175(2) 18_654 25_655
Zn4 Zn4 Sb2 103(2) 25_655 .
Zn4 Zn4 Sb2 68.5(13) 18_654 .
Zn4 Zn4 Zn2 106(4) 18_654 .
Zn4 Zn4 Zn2 44(3) 25_655 .
Zn4 Zn4 Zn3 60(2) 25_655 25_655
Zn4 Zn4 Zn3 152.5(14) 17_554 25_655
Zn4 Zn4 Zn3 87.6(14) 18_654 25_655
Zn4 Zn4 Zn3 119(2) 18_654 .
Zn4 Zn4 Zn3 66(2) 25_655 .
Zn4 Zn4 Zn4 102(3) 25_655 17_554
Zn4 Zn4 Zn4 119(3) 18_654 25_655
Zn4 Zn4 Zn4 119.9(2) 18_654 17_554

loop_
_geom_bond_atom_site_label_1
_geom_bond_atom_site_label_2
_geom_bond_distance
_geom_bond_site_symmetry_2
Sb1 Zn1 2.642(5) 32
Sb1 Zn1 2.642(5) 30_445
Sb1 Zn2 1.90(16) 30_445
Sb1 Zn2 1.89(16) 32
Sb1 Zn3 2.70(5) 35_645
Sb1 Zn3 2.70(5) 25_655
Sb1 Zn3 2.54(5) 3_665
Sb1 Zn3 2.54(5) 4_545
Sb1 Zn4 2.68(4) 8_545
Sb1 Zn4 2.58(5) 35_645
Sb1 Zn4 2.58(5) 25_655
Sb1 Zn4 2.68(4) 18_654
Sb2 Sb2 2.779(7) 16_544
Sb2 Zn1 2.613(5) .
Sb2 Zn1 2.613(5) 2_655
Sb2 Zn1 2.613(5) 3_665
Sb2 Zn2 2.88(16) .
Sb2 Zn2 2.88(16) 3_665
Sb2 Zn2 2.88(16) 2_655
Sb2 Zn3 2.57(5) 2_655
Sb2 Zn3 2.57(5) .
Sb2 Zn3 2.57(5) 3_665
Sb2 Zn4 2.92(5) 2_655
Sb2 Zn4 2.92(5) .
Zn1 Sb1 2.722(5) 25_655
Zn1 Sb1 2.642(5) 33_545
Zn1 Zn1 2.691(9) 25_655
Zn2 Sb1 1.90(16) 33_545
Zn2 Sb2 3.18(16) 31_655
Zn2 Zn2 2.59(17) 32
Zn2 Zn2 2.59(17) 33_545
Zn2 Zn3 2.66(16) 35_645
Zn2 Zn3 1.97(16) 32
Zn2 Zn3 2.88(16) 6_765
Zn2 Zn3 1.55(16) .
Zn2 Zn4 2.06(17) 25_655
Zn2 Zn4 2.88(17) .
Zn3 Sb1 2.72(5) 33_545
Zn3 Sb1 2.54(5) 2_655
Zn3 Sb1 2.70(5) 25_655
Zn3 Zn2 2.88(16) 6_765
Zn3 Zn2 1.97(16) 33_545
Zn3 Zn2 2.66(16) 29_655
Zn3 Zn3 2.00(10) 6_765
Zn3 Zn4 2.95(7) 25_655
Zn3 Zn4 2.11(6) 17_554
Zn3 Zn4 2.82(7) .
Zn4 Sb1 2.68(4) 15_654
Zn4 Sb1 2.58(5) 25_655
Zn4 Zn2 2.06(17) 25_655
Zn4 Zn3 2.95(7) 25_655
Zn4 Zn3 2.11(7) 17_554
Zn4 Zn4 2.24(9) 18_654
Zn4 Zn4 2.92(10) 17_554
Zn4 Zn4 2.61(9) 25_655

loop_
_geom_torsion_atom_site_label_1
_geom_torsion_atom_site_label_2
_geom_torsion_atom_site_label_3
_geom_torsion_atom_site_label_4
_geom_torsion
_geom_torsion_site_symmetry_1
_geom_torsion_site_symmetry_4
Sb1 Zn2 Zn3 Sb1 -58(13) 33_545 2_655
Sb1 Zn2 Zn3 Sb1 -63(10) . 25_655
Sb1 Zn2 Zn3 Sb1 89(7) 33_545 25_655
Sb1 Zn2 Zn3 Sb1 150(5) . 2_655
Sb1 Zn2 Zn3 Sb1 -153(15) . 33_545
Sb1 Zn2 Zn3 Sb2 -155(7) 33_545 .
Sb1 Zn2 Zn3 Sb2 53(9) . .
Sb1 Zn2 Zn3 Zn2 140(5) . 33_545
Sb1 Zn2 Zn3 Zn2 -67(11) 33_545 33_545
Sb1 Zn2 Zn3 Zn2 -104(8) . 6_765
Sb1 Zn2 Zn3 Zn2 26(28) 33_545 29_655
Sb1 Zn2 Zn3 Zn2 49(8) 33_545 6_765
Sb1 Zn2 Zn3 Zn2 -126(20) . 29_655
Sb1 Zn2 Zn3 Zn3 18(9) 33_545 6_765
Sb1 Zn2 Zn3 Zn3 -135(8) . 6_765
Sb1 Zn2 Zn3 Zn4 139(8) 33_545 .
Sb1 Zn2 Zn3 Zn4 89(9) 33_545 25_655
Sb1 Zn2 Zn3 Zn4 -5(20) . 17_554
Sb1 Zn2 Zn3 Zn4 -13(8) . .
Sb1 Zn2 Zn3 Zn4 148(8) 33_545 17_554
Sb1 Zn2 Zn3 Zn4 -63(9) . 25_655
Sb2 Zn2 Zn3 Sb1 -116(2) . 25_655
Sb2 Zn2 Zn3 Sb1 41(12) 31_655 2_655
Sb2 Zn2 Zn3 Sb1 155(7) . 33_545
Sb2 Zn2 Zn3 Sb1 97(9) . 2_655
Sb2 Zn2 Zn3 Sb1 -172(3) 31_655 25_655
Sb2 Zn2 Zn3 Sb1 99(9) 31_655 33_545
Sb2 Zn2 Zn3 Sb2 -56(4) 31_655 .
Sb2 Zn2 Zn3 Zn2 125(20) 31_655 29_655
Sb2 Zn2 Zn3 Zn2 -157(3) . 6_765
Sb2 Zn2 Zn3 Zn2 32(6) 31_655 33_545
Sb2 Zn2 Zn3 Zn2 148(6) 31_655 6_765
Sb2 Zn2 Zn3 Zn2 -179(22) . 29_655
Sb2 Zn2 Zn3 Zn2 87(5) . 33_545
Sb2 Zn2 Zn3 Zn3 172(4) . 6_765
Sb2 Zn2 Zn3 Zn3 117(4) 31_655 6_765
Sb2 Zn2 Zn3 Zn4 -116(7) . 25_655
Sb2 Zn2 Zn3 Zn4 -58(11) . 17_554
Sb2 Zn2 Zn3 Zn4 -121(5) 31_655 .
Sb2 Zn2 Zn3 Zn4 -113(11) 31_655 17_554
Sb2 Zn2 Zn3 Zn4 -65.9(18) . .
Sb2 Zn2 Zn3 Zn4 -171(11) 31_655 25_655
Zn2 Zn2 Zn3 Sb1 10(7) 33_545 2_655
Zn2 Zn2 Zn3 Sb1 67(11) 33_545 33_545
Zn2 Zn2 Zn3 Sb1 -115(13) 32 25_655
Zn2 Zn2 Zn3 Sb1 98(17) 32 2_655
Zn2 Zn2 Zn3 Sb1 157(6) 33_545 25_655
Zn2 Zn2 Zn3 Sb1 156(20) 32 33_545
Zn2 Zn2 Zn3 Sb2 -87(5) 33_545 .
Zn2 Zn2 Zn3 Sb2 1(14) 32 .
Zn2 Zn2 Zn3 Zn2 94(20) 33_545 29_655
Zn2 Zn2 Zn3 Zn2 -155(15) 32 6_765
Zn2 Zn2 Zn3 Zn2 -178(9) 32 29_655
Zn2 Zn2 Zn3 Zn2 116(5) 33_545 6_765
Zn2 Zn2 Zn3 Zn2 89(12) 32 33_545
Zn2 Zn2 Zn3 Zn3 174(12) 32 6_765
Zn2 Zn2 Zn3 Zn3 85(4) 33_545 6_765
Zn2 Zn2 Zn3 Zn4 -56(20) 32 17_554
Zn2 Zn2 Zn3 Zn4 -65(14) 32 .
Zn2 Zn2 Zn3 Zn4 -153(5) 33_545 .
Zn2 Zn2 Zn3 Zn4 157(8) 33_545 25_655
Zn2 Zn2 Zn3 Zn4 -115(19) 32 25_655
Zn2 Zn2 Zn3 Zn4 -145(16) 33_545 17_554
Zn3 Zn2 Zn3 Sb1 -60(21) 35_645 33_545
Zn3 Zn2 Zn3 Sb1 -75(9) 6_765 2_655
Zn3 Zn2 Zn3 Sb1 -169(23) 32 25_655
Zn3 Zn2 Zn3 Sb1 -118(22) 35_645 2_655
Zn3 Zn2 Zn3 Sb1 102(27) 32 33_545
Zn3 Zn2 Zn3 Sb1 29(25) 35_645 25_655
Zn3 Zn2 Zn3 Sb1 44(31) 32 2_655
Zn3 Zn2 Zn3 Sb1 71(3) 6_765 25_655
Zn3 Zn2 Zn3 Sb1 -18(9) 6_765 33_545
Zn3 Zn2 Zn3 Sb2 145(24) 35_645 .
Zn3 Zn2 Zn3 Sb2 -172(4) 6_765 .
Zn3 Zn2 Zn3 Sb2 -53(24) 32 .
Zn3 Zn2 Zn3 Zn2 31(4) 6_765 6_765
Zn3 Zn2 Zn3 Zn2 9(20) 6_765 29_655
Zn3 Zn2 Zn3 Zn2 -11(24) 35_645 6_765
Zn3 Zn2 Zn3 Zn2 -85(4) 6_765 33_545
Zn3 Zn2 Zn3 Zn2 -128(26) 35_645 33_545
Zn3 Zn2 Zn3 Zn2 128(16) 32 29_655
Zn3 Zn2 Zn3 Zn2 34(25) 32 33_545
Zn3 Zn2 Zn3 Zn2 150(26) 32 6_765
Zn3 Zn2 Zn3 Zn2 -34(46) 35_645 29_655
Zn3 Zn2 Zn3 Zn3 119(24) 32 6_765
Zn3 Zn2 Zn3 Zn3 -43(26) 35_645 6_765
Zn3 Zn2 Zn3 Zn4 79(24) 35_645 .
Zn3 Zn2 Zn3 Zn4 130(13) 6_765 17_554
Zn3 Zn2 Zn3 Zn4 29(19) 35_645 25_655
Zn3 Zn2 Zn3 Zn4 122(4) 6_765 .
Zn3 Zn2 Zn3 Zn4 -169(31) 32 25_655
Zn3 Zn2 Zn3 Zn4 72(8) 6_765 25_655
Zn3 Zn2 Zn3 Zn4 -119(25) 32 .
Zn3 Zn2 Zn3 Zn4 -111(24) 32 17_554
Zn3 Zn2 Zn3 Zn4 87(26) 35_645 17_554
Zn4 Zn2 Zn3 Sb1 -89(9) 25_655 33_545
Zn4 Zn2 Zn3 Sb1 -50(3) . 25_655
Zn4 Zn2 Zn3 Sb1 -139(8) . 33_545
Zn4 Zn2 Zn3 Sb1 163(8) . 2_655
Zn4 Zn2 Zn3 Sb1 -147(6) 25_655 2_655
Zn4 Zn2 Zn3 Sb1 0(8) 25_655 25_655
Zn4 Zn2 Zn3 Sb2 65.9(18) . .
Zn4 Zn2 Zn3 Sb2 116(7) 25_655 .
Zn4 Zn2 Zn3 Zn2 -41(6) 25_655 6_765
Zn4 Zn2 Zn3 Zn2 153(5) . 33_545
Zn4 Zn2 Zn3 Zn2 -91(3) . 6_765
Zn4 Zn2 Zn3 Zn2 -157(8) 25_655 33_545
Zn4 Zn2 Zn3 Zn2 -113(22) . 29_655
Zn4 Zn2 Zn3 Zn2 -63(27) 25_655 29_655
Zn4 Zn2 Zn3 Zn3 -122(4) . 6_765
Zn4 Zn2 Zn3 Zn3 -72(8) 25_655 6_765
Zn4 Zn2 Zn3 Zn4 50(7) 25_655 .
Zn4 Zn2 Zn3 Zn4 -50(7) . 25_655
Zn4 Zn2 Zn3 Zn4 58(16) 25_655 17_554
Zn4 Zn2 Zn3 Zn4 8(12) . 17_554
